data_4128006
loop_
_publ_author_name
'Soni, Vineet Kumar'
'Hwang, Ho Seong'
'Moon, Yu Kyung'
'Park, Sung-Woo'
'You, Youngmin'
'Cho, Eun Jin'

_publ_section_title
;
 Generation of N-Centered Radicals via a Photocatalytic Energy Transfer:
 Remote Double Functionalization of Arenes Facilitated by Singlet Oxygen.
;
_journal_issue 26
_journal_name_full 'Journal of the American Chemical Society'
_journal_page_first 10538
_journal_page_last 10545
_journal_paper_doi 10.1021/jacs.9b05572
_journal_volume 141
_journal_year 2019
_chemical_formula_moiety 'C21 H16 N2 O2'
_chemical_formula_sum 'C21 H16 N2 O2'
_chemical_formula_weight 328.36
_space_group_crystal_system monoclinic
_space_group_IT_number 14
_space_group_name_Hall '-P 2yn'
_space_group_name_H-M_alt 'P 1 21/n 1'
_symmetry_space_group_name_Hall '-P 2yn'
_symmetry_space_group_name_H-M 'P 1 21/n 1'
_atom_sites_solution_hydrogens geom
_audit_creation_method SHELXL-2014
_cell_angle_alpha 90
_cell_angle_beta 103.232(2)
_cell_angle_gamma 90
_cell_formula_units_Z 4
_cell_length_a 11.5046(4)
_cell_length_b 6.2472(2)
_cell_length_c 24.1703(8)
_cell_measurement_reflns_used 2314
_cell_measurement_temperature 296(2)
_cell_measurement_theta_max 22.49
_cell_measurement_theta_min 2.11
_cell_volume 1691.04(10)
_computing_cell_refinement 'Bruker APEX2'
_computing_data_collection 'Bruker APEX2'
_computing_data_reduction 'Bruker APEX2'
_computing_structure_refinement 'SHELXL-2014 (Sheldrick, 2014)'
_computing_structure_solution 'SHELXL-2014 (Sheldrick, 2014)'
_diffrn_ambient_temperature 296(2)
_diffrn_measured_fraction_theta_full 0.997
_diffrn_measured_fraction_theta_max 0.997
_diffrn_measurement_device_type 'CCD area detector'
_diffrn_measurement_method 'phi and omega scans'
_diffrn_radiation_type MoK\a
_diffrn_radiation_wavelength 0.71073
_diffrn_reflns_av_R_equivalents 0.0549
_diffrn_reflns_av_unetI/netI 0.0376
_diffrn_reflns_Laue_measured_fraction_full 0.997
_diffrn_reflns_Laue_measured_fraction_max 0.997
_diffrn_reflns_limit_h_max 14
_diffrn_reflns_limit_h_min -14
_diffrn_reflns_limit_k_max 8
_diffrn_reflns_limit_k_min -8
_diffrn_reflns_limit_l_max 31
_diffrn_reflns_limit_l_min -30
_diffrn_reflns_number 20890
_diffrn_reflns_point_group_measured_fraction_full 0.997
_diffrn_reflns_point_group_measured_fraction_max 0.997
_diffrn_reflns_theta_full 25.242
_diffrn_reflns_theta_max 27.499
_diffrn_reflns_theta_min 1.731
_exptl_absorpt_coefficient_mu 0.084
_exptl_absorpt_correction_type none
_exptl_crystal_colour colourless
_exptl_crystal_density_diffrn 1.290
_exptl_crystal_density_method 'not measured'
_exptl_crystal_description needle
_exptl_crystal_F_000 688
_exptl_crystal_size_max 0.693
_exptl_crystal_size_mid 0.402
_exptl_crystal_size_min 0.085
_refine_diff_density_max 0.399
_refine_diff_density_min -0.224
_refine_diff_density_rms 0.042
_refine_ls_extinction_method none
_refine_ls_goodness_of_fit_ref 1.365
_refine_ls_hydrogen_treatment constr
_refine_ls_matrix_type full
_refine_ls_number_parameters 228
_refine_ls_number_reflns 3861
_refine_ls_number_restraints 0
_refine_ls_restrained_S_all 1.365
_refine_ls_R_factor_all 0.0933
_refine_ls_R_factor_gt 0.0568
_refine_ls_shift/su_max 0.000
_refine_ls_shift/su_mean 0.000
_refine_ls_structure_factor_coef Fsqd
_refine_ls_weighting_details 'w=1/[\s^2^(Fo^2^)+(0.0597P)^2^] where P=(Fo^2^+2Fc^2^)/3'
_refine_ls_weighting_scheme calc
_refine_ls_wR_factor_gt 0.1414
_refine_ls_wR_factor_ref 0.1552
_reflns_Friedel_coverage 0.000
_reflns_number_gt 2546
_reflns_number_total 3861
_reflns_threshold_expression 'I > 2\s(I)'
_cod_data_source_file ja9b05572_si_003.cif
_cod_data_source_block 6-methyl-2,3-diphenyl-1,3-diazaspiro[4.5]deca-1,6,9-triene-4,8-dione
_cod_database_code 4128006
_shelx_space_group_comment
;
The symmetry employed for this shelxl refinement is uniquely defined
by the following loop, which should always be used as a source of
symmetry information in preference to the above space-group names.
They are only intended as comments.
;
_shelx_estimated_absorpt_t_min 0.944
_shelx_estimated_absorpt_t_max 0.993
_shelxl_version_number 2014-3

loop_
_space_group_symop_operation_xyz
'x, y, z'
'-x+1/2, y+1/2, -z+1/2'
'-x, -y, -z'
'x-1/2, -y-1/2, z-1/2'

loop_
_atom_site_label
_atom_site_type_symbol
_atom_site_fract_x
_atom_site_fract_y
_atom_site_fract_z
_atom_site_U_iso_or_equiv
_atom_site_adp_type
_atom_site_occupancy
_atom_site_site_symmetry_order
_atom_site_calc_flag
_atom_site_refinement_flags_posn
_atom_site_refinement_flags_adp
C1 C 1.04218(15) 0.6470(3) 0.12255(8) 0.0356(4) Uani 1 1 d . .
C2 C 1.05788(19) 0.4552(3) 0.09625(9) 0.0500(5) Uani 1 1 d . .
H2 H 1.0029 0.4136 0.0635 0.060 Uiso 1 1 calc R U
C3 C 1.1546(2) 0.3257(4) 0.11834(11) 0.0589(6) Uani 1 1 d . .
H3 H 1.1636 0.1961 0.1009 0.071 Uiso 1 1 calc R U
C4 C 1.2375(2) 0.3877(4) 0.16603(10) 0.0575(6) Uani 1 1 d . .
H4 H 1.3032 0.3012 0.1806 0.069 Uiso 1 1 calc R U
C5 C 1.22330(19) 0.5780(4) 0.19226(9) 0.0567(6) Uani 1 1 d . .
H5 H 1.2794 0.6198 0.2246 0.068 Uiso 1 1 calc R U
C6 C 1.12560(17) 0.7081(3) 0.17070(8) 0.0447(5) Uani 1 1 d . .
H6 H 1.1163 0.8365 0.1887 0.054 Uiso 1 1 calc R U
C7 C 0.93916(15) 0.7822(3) 0.09544(8) 0.0346(4) Uani 1 1 d . .
C8 C 0.89574(15) 0.9285(3) 0.18743(7) 0.0348(4) Uani 1 1 d . .
C9 C 0.86491(17) 0.7520(3) 0.21513(9) 0.0462(5) Uani 1 1 d . .
H9 H 0.8355 0.6295 0.1948 0.055 Uiso 1 1 calc R U
C10 C 0.87816(19) 0.7589(4) 0.27358(10) 0.0592(6) Uani 1 1 d . .
H10 H 0.8585 0.6400 0.2928 0.071 Uiso 1 1 calc R U
C11 C 0.9204(2) 0.9417(5) 0.30320(10) 0.0634(7) Uani 1 1 d . .
H11 H 0.9299 0.9455 0.3424 0.076 Uiso 1 1 calc R U
C12 C 0.94872(19) 1.1189(4) 0.27510(10) 0.0590(6) Uani 1 1 d . .
H12 H 0.9758 1.2427 0.2953 0.071 Uiso 1 1 calc R U
C13 C 0.93701(17) 1.1135(3) 0.21690(9) 0.0452(5) Uani 1 1 d . .
H13 H 0.9566 1.2326 0.1978 0.054 Uiso 1 1 calc R U
C14 C 0.79277(17) 1.0303(3) 0.08920(8) 0.0389(5) Uani 1 1 d . .
C15 C 0.79352(16) 0.9335(3) 0.03001(8) 0.0375(5) Uani 1 1 d . .
C16 C 0.8129(2) 1.1090(3) -0.00904(8) 0.0464(5) Uani 1 1 d . .
H16 H 0.8868 1.1766 -0.0021 0.056 Uiso 1 1 calc R U
C17 C 0.7284(2) 1.1721(4) -0.05326(9) 0.0571(6) Uani 1 1 d . .
H17 H 0.7429 1.2881 -0.0748 0.068 Uiso 1 1 calc R U
C18 C 0.6126(2) 1.0622(5) -0.06874(11) 0.0762(8) Uani 1 1 d . .
C19 C 0.59631(19) 0.8789(4) -0.03503(9) 0.0613(7) Uani 1 1 d . .
H19 H 0.5250 0.8032 -0.0453 0.074 Uiso 1 1 calc R U
C20 C 0.67784(17) 0.8124(3) 0.00994(9) 0.0445(5) Uani 1 1 d . .
C21 C 0.6597(2) 0.6278(4) 0.04539(12) 0.0749(8) Uani 1 1 d . .
H21A H 0.6564 0.6772 0.0826 0.112 Uiso 1 1 calc R U
H21B H 0.7248 0.5291 0.0484 0.112 Uiso 1 1 calc R U
H21C H 0.5862 0.5574 0.0282 0.112 Uiso 1 1 calc R U
N1 N 0.89582(13) 0.7840(2) 0.04136(6) 0.0394(4) Uani 1 1 d . .
N2 N 0.88313(13) 0.9230(2) 0.12681(6) 0.0358(4) Uani 1 1 d . .
O1 O 0.72670(13) 1.1643(2) 0.10077(6) 0.0555(4) Uani 1 1 d . .
O2 O 0.53380(19) 1.1234(5) -0.10870(10) 0.1505(12) Uani 1 1 d . .

loop_
_atom_site_aniso_label
_atom_site_aniso_U_11
_atom_site_aniso_U_22
_atom_site_aniso_U_33
_atom_site_aniso_U_23
_atom_site_aniso_U_13
_atom_site_aniso_U_12
C1 0.0361(10) 0.0419(10) 0.0305(10) 0.0016(8) 0.0111(8) 0.0048(8)
C2 0.0532(12) 0.0456(12) 0.0506(14) -0.0078(10) 0.0104(10) 0.0080(10)
C3 0.0669(15) 0.0476(13) 0.0651(16) 0.0000(11) 0.0213(13) 0.0179(11)
C4 0.0544(14) 0.0681(15) 0.0541(15) 0.0195(12) 0.0210(11) 0.0282(11)
C5 0.0443(12) 0.0842(17) 0.0396(13) 0.0021(12) 0.0051(9) 0.0153(11)
C6 0.0413(11) 0.0559(12) 0.0364(12) -0.0052(9) 0.0080(9) 0.0094(9)
C7 0.0370(10) 0.0368(10) 0.0305(10) -0.0040(8) 0.0089(8) 0.0014(8)
C8 0.0346(9) 0.0447(11) 0.0260(10) -0.0018(8) 0.0089(7) 0.0067(8)
C9 0.0441(11) 0.0542(13) 0.0422(13) 0.0011(10) 0.0138(9) 0.0022(9)
C10 0.0572(14) 0.0814(17) 0.0452(14) 0.0184(13) 0.0248(11) 0.0124(12)
C11 0.0593(14) 0.104(2) 0.0270(11) -0.0013(13) 0.0097(10) 0.0260(14)
C12 0.0537(13) 0.0771(16) 0.0423(13) -0.0239(12) 0.0030(10) 0.0113(12)
C13 0.0466(11) 0.0481(12) 0.0407(12) -0.0074(9) 0.0097(9) 0.0030(9)
C14 0.0427(10) 0.0436(11) 0.0313(10) 0.0015(8) 0.0101(8) 0.0062(9)
C15 0.0396(10) 0.0437(11) 0.0285(10) -0.0022(8) 0.0065(8) 0.0065(8)
C16 0.0590(13) 0.0462(12) 0.0365(12) -0.0020(9) 0.0161(10) 0.0000(10)
C17 0.0674(15) 0.0654(15) 0.0434(13) 0.0179(11) 0.0230(11) 0.0143(12)
C18 0.0566(15) 0.126(2) 0.0467(15) 0.0368(15) 0.0124(11) 0.0209(15)
C19 0.0393(12) 0.0955(18) 0.0459(14) 0.0106(12) 0.0034(10) -0.0036(11)
C20 0.0427(11) 0.0503(12) 0.0392(12) 0.0004(9) 0.0069(9) 0.0015(9)
C21 0.0637(15) 0.0597(15) 0.093(2) 0.0177(14) 0.0004(14) -0.0187(12)
N1 0.0407(9) 0.0465(9) 0.0299(9) -0.0042(7) 0.0057(7) 0.0080(7)
N2 0.0414(8) 0.0404(8) 0.0257(8) -0.0031(6) 0.0076(6) 0.0096(7)
O1 0.0669(10) 0.0608(9) 0.0401(9) 0.0002(7) 0.0151(7) 0.0284(8)
O2 0.0728(14) 0.264(3) 0.1001(18) 0.119(2) -0.0107(12) 0.0091(17)

loop_
_atom_type_symbol
_atom_type_description
_atom_type_scat_dispersion_real
_atom_type_scat_dispersion_imag
_atom_type_scat_source
C C 0.0033 0.0016 'International Tables Vol C Tables 4.2.6.8 and 6.1.1.4'
H H 0.0000 0.0000 'International Tables Vol C Tables 4.2.6.8 and 6.1.1.4'
N N 0.0061 0.0033 'International Tables Vol C Tables 4.2.6.8 and 6.1.1.4'
O O 0.0106 0.0060 'International Tables Vol C Tables 4.2.6.8 and 6.1.1.4'

loop_
_geom_angle_atom_site_label_1
_geom_angle_atom_site_label_2
_geom_angle_atom_site_label_3
_geom_angle
C6 C1 C2 119.11(17)
C6 C1 C7 123.11(17)
C2 C1 C7 117.70(17)
C3 C2 C1 120.4(2)
C3 C2 H2 119.8
C1 C2 H2 119.8
C4 C3 C2 120.2(2)
C4 C3 H3 119.9
C2 C3 H3 119.9
C3 C4 C5 119.87(19)
C3 C4 H4 120.1
C5 C4 H4 120.1
C4 C5 C6 120.3(2)
C4 C5 H5 119.8
C6 C5 H5 119.8
C1 C6 C5 120.05(19)
C1 C6 H6 120.0
C5 C6 H6 120.0
N1 C7 N2 114.96(15)
N1 C7 C1 122.61(16)
N2 C7 C1 122.42(15)
C9 C8 C13 120.96(18)
C9 C8 N2 119.89(17)
C13 C8 N2 119.14(17)
C8 C9 C10 119.3(2)
C8 C9 H9 120.3
C10 C9 H9 120.3
C11 C10 C9 119.9(2)
C11 C10 H10 120.0
C9 C10 H10 120.0
C12 C11 C10 120.4(2)
C12 C11 H11 119.8
C10 C11 H11 119.8
C11 C12 C13 120.2(2)
C11 C12 H12 119.9
C13 C12 H12 119.9
C8 C13 C12 119.1(2)
C8 C13 H13 120.5
C12 C13 H13 120.5
O1 C14 N2 126.97(18)
O1 C14 C15 128.32(17)
N2 C14 C15 104.68(15)
N1 C15 C16 110.67(15)
N1 C15 C20 110.40(15)
C16 C15 C20 114.31(16)
N1 C15 C14 104.30(14)
C16 C15 C14 109.15(15)
C20 C15 C14 107.46(15)
C17 C16 C15 122.5(2)
C17 C16 H16 118.7
C15 C16 H16 118.7
C16 C17 C18 121.3(2)
C16 C17 H17 119.3
C18 C17 H17 119.3
O2 C18 C19 121.6(3)
O2 C18 C17 121.3(3)
C19 C18 C17 117.1(2)
C20 C19 C18 123.5(2)
C20 C19 H19 118.3
C18 C19 H19 118.3
C19 C20 C21 123.4(2)
C19 C20 C15 120.72(19)
C21 C20 C15 115.77(17)
C20 C21 H21A 109.5
C20 C21 H21B 109.5
H21A C21 H21B 109.5
C20 C21 H21C 109.5
H21A C21 H21C 109.5
H21B C21 H21C 109.5
C7 N1 C15 107.49(14)
C14 N2 C7 108.40(15)
C14 N2 C8 122.76(15)
C7 N2 C8 127.63(14)

loop_
_geom_bond_atom_site_label_1
_geom_bond_atom_site_label_2
_geom_bond_distance
C1 C6 1.382(3)
C1 C2 1.387(3)
C1 C7 1.481(2)
C2 C3 1.381(3)
C2 H2 0.9300
C3 C4 1.373(3)
C3 H3 0.9300
C4 C5 1.375(3)
C4 H4 0.9300
C5 C6 1.388(3)
C5 H5 0.9300
C6 H6 0.9300
C7 N1 1.288(2)
C7 N2 1.410(2)
C8 C9 1.378(3)
C8 C13 1.383(3)
C8 N2 1.439(2)
C9 C10 1.387(3)
C9 H9 0.9300
C10 C11 1.376(4)
C10 H10 0.9300
C11 C12 1.376(3)
C11 H11 0.9300
C12 C13 1.383(3)
C12 H12 0.9300
C13 H13 0.9300
C14 O1 1.206(2)
C14 N2 1.387(2)
C14 C15 1.555(3)
C15 N1 1.478(2)
C15 C16 1.496(3)
C15 C20 1.511(3)
C16 C17 1.329(3)
C16 H16 0.9300
C17 C18 1.469(4)
C17 H17 0.9300
C18 O2 1.225(3)
C18 C19 1.443(3)
C19 C20 1.329(3)
C19 H19 0.9300
C20 C21 1.480(3)
C21 H21A 0.9600
C21 H21B 0.9600
C21 H21C 0.9600

loop_
_geom_torsion_atom_site_label_1
_geom_torsion_atom_site_label_2
_geom_torsion_atom_site_label_3
_geom_torsion_atom_site_label_4
_geom_torsion
C6 C1 C2 C3 0.9(3)
C7 C1 C2 C3 177.70(19)
C1 C2 C3 C4 -1.2(3)
C2 C3 C4 C5 0.8(4)
C3 C4 C5 C6 -0.1(3)
C2 C1 C6 C5 -0.2(3)
C7 C1 C6 C5 -176.80(18)
C4 C5 C6 C1 -0.2(3)
C6 C1 C7 N1 146.8(2)
C2 C1 C7 N1 -29.8(3)
C6 C1 C7 N2 -31.4(3)
C2 C1 C7 N2 151.92(18)
C13 C8 C9 C10 -1.5(3)
N2 C8 C9 C10 179.60(17)
C8 C9 C10 C11 0.8(3)
C9 C10 C11 C12 0.5(3)
C10 C11 C12 C13 -1.2(3)
C9 C8 C13 C12 0.9(3)
N2 C8 C13 C12 179.79(16)
C11 C12 C13 C8 0.5(3)
O1 C14 C15 N1 178.1(2)
N2 C14 C15 N1 -3.91(18)
O1 C14 C15 C16 59.8(3)
N2 C14 C15 C16 -122.22(17)
O1 C14 C15 C20 -64.7(3)
N2 C14 C15 C20 113.31(16)
N1 C15 C16 C17 134.3(2)
C20 C15 C16 C17 8.9(3)
C14 C15 C16 C17 -111.4(2)
C15 C16 C17 C18 -4.2(3)
C16 C17 C18 O2 178.3(3)
C16 C17 C18 C19 -2.1(4)
O2 C18 C19 C20 -177.4(3)
C17 C18 C19 C20 3.0(4)
C18 C19 C20 C21 178.3(2)
C18 C19 C20 C15 2.3(4)
N1 C15 C20 C19 -133.4(2)
C16 C15 C20 C19 -7.9(3)
C14 C15 C20 C19 113.4(2)
N1 C15 C20 C21 50.2(2)
C16 C15 C20 C21 175.79(19)
C14 C15 C20 C21 -62.9(2)
N2 C7 N1 C15 -2.5(2)
C1 C7 N1 C15 179.09(16)
C16 C15 N1 C7 121.14(17)
C20 C15 N1 C7 -111.29(17)
C14 C15 N1 C7 3.88(19)
O1 C14 N2 C7 -179.33(19)
C15 C14 N2 C7 2.61(19)
O1 C14 N2 C8 12.4(3)
C15 C14 N2 C8 -165.67(16)
N1 C7 N2 C14 -0.2(2)
C1 C7 N2 C14 178.22(16)
N1 C7 N2 C8 167.37(17)
C1 C7 N2 C8 -14.2(3)
C9 C8 N2 C14 105.8(2)
C13 C8 N2 C14 -73.2(2)
C9 C8 N2 C7 -60.2(2)
C13 C8 N2 C7 120.9(2)
